data_2228319
loop_
_publ_author_name
'Khalaj, Mehdi'
'Dehghanpour, Saeed'
'Aleeshah, Roghaieh'
'Mahmoudi, Ali'

_publ_section_title
;
 Bromidotricarbonyl[4-chloro-<i>N</i>-(2-pyridylmethylidene)aniline-\k^2^<i>N</i>,<i>N</i>']rhenium(I)
;
_journal_coeditor_code GK2300
_journal_issue 12
_journal_name_full 'Acta Crystallographica Section E'
_journal_page_first m1647
_journal_paper_doi 10.1107/S1600536810044211
_journal_volume 66
_journal_year 2010
_chemical_formula_iupac '[Re Br (C12 H9 Cl N2) (C O)3]'
_chemical_formula_moiety 'C15 H9 Br Cl N2 O3 Re'
_chemical_formula_sum 'C15 H9 Br Cl N2 O3 Re'
_chemical_formula_weight 566.80
_chemical_name_systematic
;
Bromidotricarbonyl[4-chloro-<i>N</i>-(2-pyridylmethylidene)aniline-
\k^2^<i>N</i>,<i>N'</i>]rhenium(I)
;
_space_group_IT_number 2
_symmetry_cell_setting triclinic
_symmetry_space_group_name_Hall '-P 1'
_symmetry_space_group_name_H-M 'P -1'
_atom_sites_solution_hydrogens geom
_atom_sites_solution_primary direct
_atom_sites_solution_secondary difmap
_audit_creation_method SHELXL-97
_cell_angle_alpha 75.691(5)
_cell_angle_beta 83.001(5)
_cell_angle_gamma 81.808(5)
_cell_formula_units_Z 2
_cell_length_a 8.6559(8)
_cell_length_b 8.9037(8)
_cell_length_c 10.9442(9)
_cell_measurement_reflns_used 8206
_cell_measurement_temperature 150.0(10)
_cell_measurement_theta_max 27.6
_cell_measurement_theta_min 2.7
_cell_volume 805.65(12)
_computing_cell_refinement 'DENZO--SMN (Otwinowski & Minor, 1997)'
_computing_data_collection 'COLLECT (Nonius, 2002)'
_computing_data_reduction 'DENZO--SMN (Otwinowski & Minor, 1997)'
_computing_molecular_graphics 'PLATON (Spek, 2009)'
_computing_publication_material 'SHELXL97 (Sheldrick, 2008)'
_computing_structure_refinement 'SHELXL97 (Sheldrick, 2008)'
_computing_structure_solution 'SIR92 (Altomare <i>et al.</i>, 1994)'
_diffrn_ambient_temperature 150.0(10)
_diffrn_detector_area_resol_mean 9
_diffrn_measured_fraction_theta_full 0.995
_diffrn_measured_fraction_theta_max 0.979
_diffrn_measurement_device_type 'Nonius KappaCCD'
_diffrn_measurement_method '\f scans and \w scans with \k offsets'
_diffrn_radiation_monochromator graphite
_diffrn_radiation_source 'fine-focus sealed tube'
_diffrn_radiation_type MoK\a
_diffrn_radiation_wavelength 0.71073
_diffrn_reflns_av_R_equivalents 0.0765
_diffrn_reflns_av_sigmaI/netI 0.0892
_diffrn_reflns_limit_h_max 11
_diffrn_reflns_limit_h_min -11
_diffrn_reflns_limit_k_max 11
_diffrn_reflns_limit_k_min -11
_diffrn_reflns_limit_l_max 14
_diffrn_reflns_limit_l_min -12
_diffrn_reflns_number 8206
_diffrn_reflns_theta_full 25.00
_diffrn_reflns_theta_max 27.60
_diffrn_reflns_theta_min 2.69
_exptl_absorpt_coefficient_mu 10.201
_exptl_absorpt_correction_T_max 0.734
_exptl_absorpt_correction_T_min 0.425
_exptl_absorpt_correction_type multi-scan
_exptl_absorpt_process_details
;
(SORTAV; Blessing, 1995)
;
_exptl_crystal_colour orange
_exptl_crystal_density_diffrn 2.336
_exptl_crystal_density_method 'not measured'
_exptl_crystal_description plate
_exptl_crystal_F_000 528
_exptl_crystal_size_max 0.10
_exptl_crystal_size_mid 0.09
_exptl_crystal_size_min 0.03
_refine_diff_density_max 3.447
_refine_diff_density_min -2.543
_refine_ls_extinction_method none
_refine_ls_goodness_of_fit_ref 1.030
_refine_ls_hydrogen_treatment constr
_refine_ls_matrix_type full
_refine_ls_number_parameters 208
_refine_ls_number_reflns 3651
_refine_ls_number_restraints 0
_refine_ls_restrained_S_all 1.030
_refine_ls_R_factor_all 0.0824
_refine_ls_R_factor_gt 0.0524
_refine_ls_shift/su_max 0.001
_refine_ls_shift/su_mean 0.000
_refine_ls_structure_factor_coef Fsqd
_refine_ls_weighting_details 'calc w=1/[\s^2^(Fo^2^)+(0.0437P)^2^+4.4525P] where P=(Fo^2^+2Fc^2^)/3'
_refine_ls_weighting_scheme calc
_refine_ls_wR_factor_gt 0.1107
_refine_ls_wR_factor_ref 0.1262
_reflns_number_gt 2722
_reflns_number_total 3651
_reflns_threshold_expression I>2\s(I)
_cod_data_source_file gk2300.cif
_cod_data_source_block I
_cod_database_code 2228319
_cod_database_fobs_code 2228319

loop_
_symmetry_equiv_pos_as_xyz
'x, y, z'
'-x, -y, -z'

loop_
_atom_site_type_symbol
_atom_site_label
_atom_site_fract_x
_atom_site_fract_y
_atom_site_fract_z
_atom_site_U_iso_or_equiv
_atom_site_adp_type
_atom_site_calc_flag
_atom_site_refinement_flags
_atom_site_occupancy
_atom_site_disorder_assembly
_atom_site_disorder_group
Re Re1 0.72202(5) 0.92191(4) 0.74692(4) 0.03208(15) Uani d . 1 . .
Br Br1 0.79387(12) 0.78337(11) 0.97638(9) 0.0352(2) Uani d . 1 . .
Cl Cl1 1.3685(3) 0.3425(4) 0.5681(3) 0.0536(7) Uani d . 1 . .
O O1 0.6432(7) 1.0842(8) 0.4811(7) 0.0348(16) Uani d . 1 . .
O O2 0.6196(9) 1.2317(8) 0.8222(7) 0.0454(19) Uani d . 1 . .
O O3 1.0512(9) 1.0234(8) 0.6675(7) 0.0440(18) Uani d . 1 . .
N N1 0.5004(9) 0.8272(9) 0.8084(7) 0.0324(19) Uani d . 1 . .
N N2 0.7661(10) 0.6836(9) 0.7214(7) 0.0299(18) Uani d . 1 . .
C C1 0.6666(12) 1.0207(11) 0.5736(11) 0.034(2) Uani d . 1 . .
C C2 0.6572(11) 1.1172(12) 0.7930(9) 0.034(2) Uani d . 1 . .
C C3 0.9309(13) 0.9829(11) 0.6976(9) 0.034(2) Uani d . 1 . .
C C4 0.3679(12) 0.8976(13) 0.8541(9) 0.038(2) Uani d . 1 . .
H H4A 0.3654 1.0036 0.8574 0.045 Uiso calc R 1 . .
C C5 0.2312(12) 0.8245(12) 0.8979(9) 0.035(2) Uani d . 1 . .
H H5A 0.1401 0.8779 0.9327 0.042 Uiso calc R 1 . .
C C6 0.2341(12) 0.6726(12) 0.8883(9) 0.035(2) Uani d . 1 . .
H H6A 0.1433 0.6199 0.9141 0.042 Uiso calc R 1 . .
C C7 0.3699(12) 0.5983(12) 0.8409(10) 0.039(2) Uani d . 1 . .
H H7A 0.3730 0.4931 0.8354 0.046 Uiso calc R 1 . .
C C8 0.5019(12) 0.6742(10) 0.8011(9) 0.032(2) Uani d . 1 . .
C C9 0.6501(11) 0.6024(11) 0.7544(9) 0.034(2) Uani d . 1 . .
H H9A 0.6616 0.4968 0.7481 0.041 Uiso calc R 1 . .
C C10 0.9115(12) 0.6014(10) 0.6875(9) 0.031(2) Uani d . 1 . .
C C11 1.0098(12) 0.6759(11) 0.5850(9) 0.034(2) Uani d . 1 . .
H H11A 0.9797 0.7799 0.5405 0.041 Uiso calc R 1 . .
C C12 1.1509(13) 0.5960(12) 0.5499(10) 0.041(3) Uani d . 1 . .
H H12A 1.2183 0.6454 0.4811 0.050 Uiso calc R 1 . .
C C13 1.1937(12) 0.4441(12) 0.6150(9) 0.038(2) Uani d . 1 . .
C C14 1.1010(13) 0.3726(13) 0.7181(10) 0.041(3) Uani d . 1 . .
H H14A 1.1341 0.2701 0.7641 0.049 Uiso calc R 1 . .
C C15 0.9604(12) 0.4498(11) 0.7544(9) 0.035(2) Uani d . 1 . .
H H15A 0.8961 0.4000 0.8252 0.043 Uiso calc R 1 . .

loop_
_atom_site_aniso_label
_atom_site_aniso_U_11
_atom_site_aniso_U_22
_atom_site_aniso_U_33
_atom_site_aniso_U_12
_atom_site_aniso_U_13
_atom_site_aniso_U_23
Re1 0.0359(3) 0.0276(2) 0.0315(2) -0.00496(16) -0.00217(17) -0.00434(16)
Br1 0.0400(6) 0.0342(5) 0.0299(5) -0.0039(4) -0.0040(4) -0.0047(4)
Cl1 0.0439(16) 0.0624(18) 0.0549(17) 0.0102(14) -0.0067(14) -0.0230(15)
O1 0.022(4) 0.037(4) 0.047(4) -0.007(3) -0.003(3) -0.010(4)
O2 0.056(5) 0.031(4) 0.050(5) -0.006(4) 0.000(4) -0.014(3)
O3 0.038(4) 0.046(4) 0.045(4) -0.010(4) -0.004(4) -0.002(3)
N1 0.031(4) 0.027(4) 0.035(4) 0.003(3) 0.001(4) -0.005(3)
N2 0.041(5) 0.026(4) 0.023(4) -0.003(4) -0.005(4) -0.006(3)
C1 0.028(5) 0.026(5) 0.053(7) -0.008(4) 0.011(5) -0.022(5)
C2 0.022(5) 0.039(6) 0.038(6) 0.000(4) -0.002(4) -0.007(5)
C3 0.042(6) 0.030(5) 0.027(5) -0.001(5) 0.000(5) -0.007(4)
C4 0.030(6) 0.046(6) 0.038(6) 0.000(5) -0.007(5) -0.014(5)
C5 0.032(6) 0.039(6) 0.034(5) 0.004(4) -0.008(4) -0.010(4)
C6 0.032(6) 0.044(6) 0.028(5) -0.006(5) -0.003(4) -0.005(4)
C7 0.037(6) 0.035(5) 0.045(6) -0.011(5) -0.014(5) -0.004(5)
C8 0.043(6) 0.022(4) 0.033(5) -0.004(4) 0.000(5) -0.008(4)
C9 0.030(5) 0.029(5) 0.042(6) 0.004(4) -0.009(4) -0.007(4)
C10 0.041(6) 0.023(5) 0.035(5) -0.006(4) -0.004(5) -0.016(4)
C11 0.044(6) 0.026(5) 0.032(5) -0.003(4) -0.003(5) -0.007(4)
C12 0.046(7) 0.038(6) 0.039(6) -0.003(5) -0.001(5) -0.009(5)
C13 0.039(6) 0.045(6) 0.033(5) 0.004(5) -0.010(5) -0.017(5)
C14 0.043(6) 0.039(6) 0.044(6) 0.000(5) -0.009(5) -0.014(5)
C15 0.043(6) 0.031(5) 0.034(5) -0.007(5) -0.002(5) -0.008(4)

loop_
_atom_type_symbol
_atom_type_description
_atom_type_scat_dispersion_real
_atom_type_scat_dispersion_imag
_atom_type_scat_source
C C 0.0033 0.0016 'International Tables Vol C Tables 4.2.6.8 and 6.1.1.4'
H H 0.0000 0.0000 'International Tables Vol C Tables 4.2.6.8 and 6.1.1.4'
N N 0.0061 0.0033 'International Tables Vol C Tables 4.2.6.8 and 6.1.1.4'
O O 0.0106 0.0060 'International Tables Vol C Tables 4.2.6.8 and 6.1.1.4'
Cl Cl 0.1484 0.1585 'International Tables Vol C Tables 4.2.6.8 and 6.1.1.4'
Re Re -1.0185 7.2310 'International Tables Vol C Tables 4.2.6.8 and 6.1.1.4'
Br Br -0.2901 2.4595 'International Tables Vol C Tables 4.2.6.8 and 6.1.1.4'

loop_
_geom_angle_atom_site_label_1
_geom_angle_atom_site_label_2
_geom_angle_atom_site_label_3
_geom_angle_site_symmetry_1
_geom_angle_site_symmetry_3
_geom_angle
_geom_angle_publ_flag
C2 Re1 C3 . . 89.3(4) ?
C2 Re1 C1 . . 89.3(4) ?
C3 Re1 C1 . . 89.0(4) ?
C2 Re1 N1 . . 96.0(3) ?
C3 Re1 N1 . . 173.6(3) ?
C1 Re1 N1 . . 94.5(3) ?
C2 Re1 N2 . . 170.0(3) ?
C3 Re1 N2 . . 99.1(4) ?
C1 Re1 N2 . . 96.2(3) ?
N1 Re1 N2 . . 75.3(3) ?
C2 Re1 Br1 . . 92.1(3) ?
C3 Re1 Br1 . . 91.8(3) ?
C1 Re1 Br1 . . 178.4(3) ?
N1 Re1 Br1 . . 84.6(2) ?
N2 Re1 Br1 . . 82.3(2) ?
C4 N1 C8 . . 117.7(8) ?
C4 N1 Re1 . . 127.6(7) ?
C8 N1 Re1 . . 114.6(6) ?
C9 N2 C10 . . 115.7(8) ?
C9 N2 Re1 . . 115.9(7) ?
C10 N2 Re1 . . 127.9(6) ?
O1 C1 Re1 . . 173.7(9) ?
O2 C2 Re1 . . 178.9(9) ?
O3 C3 Re1 . . 177.8(9) ?
N1 C4 C5 . . 123.9(10) ?
N1 C4 H4A . . 118.1 ?
C5 C4 H4A . . 118.1 ?
C6 C5 C4 . . 117.6(10) ?
C6 C5 H5A . . 121.2 ?
C4 C5 H5A . . 121.2 ?
C7 C6 C5 . . 119.2(9) ?
C7 C6 H6A . . 120.4 ?
C5 C6 H6A . . 120.4 ?
C6 C7 C8 . . 121.0(9) ?
C6 C7 H7A . . 119.5 ?
C8 C7 H7A . . 119.5 ?
C7 C8 N1 . . 120.6(9) ?
C7 C8 C9 . . 124.2(9) ?
N1 C8 C9 . . 115.2(8) ?
N2 C9 C8 . . 119.0(9) ?
N2 C9 H9A . . 120.5 ?
C8 C9 H9A . . 120.5 ?
C15 C10 C11 . . 119.4(9) ?
C15 C10 N2 . . 121.8(8) ?
C11 C10 N2 . . 118.8(8) ?
C12 C11 C10 . . 119.3(9) ?
C12 C11 H11A . . 120.3 ?
C10 C11 H11A . . 120.3 ?
C11 C12 C13 . . 120.0(9) ?
C11 C12 H12A . . 120.0 ?
C13 C12 H12A . . 120.0 ?
C14 C13 C12 . . 121.0(10) ?
C14 C13 Cl1 . . 119.2(8) ?
C12 C13 Cl1 . . 119.9(8) ?
C15 C14 C13 . . 119.9(10) ?
C15 C14 H14A . . 120.0 ?
C13 C14 H14A . . 120.0 ?
C14 C15 C10 . . 120.4(9) ?
C14 C15 H15A . . 119.8 ?
C10 C15 H15A . . 119.8 ?

loop_
_geom_bond_atom_site_label_1
_geom_bond_atom_site_label_2
_geom_bond_site_symmetry_2
_geom_bond_distance
_geom_bond_publ_flag
Re1 C2 . 1.919(11) y
Re1 C3 . 1.937(10) y
Re1 C1 . 1.969(13) y
Re1 N1 . 2.170(8) y
Re1 N2 . 2.182(8) y
Re1 Br1 . 2.6165(11) y
Cl1 C13 . 1.738(11) ?
O1 C1 . 1.058(12) ?
O2 C2 . 1.135(12) ?
O3 C3 . 1.135(11) ?
N1 C4 . 1.330(12) ?
N1 C8 . 1.382(11) ?
N2 C9 . 1.285(12) ?
N2 C10 . 1.419(12) ?
C4 C5 . 1.408(13) ?
C4 H4A . 0.9500 ?
C5 C6 . 1.379(14) ?
C5 H5A . 0.9500 ?
C6 C7 . 1.374(14) ?
C6 H6A . 0.9500 ?
C7 C8 . 1.380(13) ?
C7 H7A . 0.9500 ?
C8 C9 . 1.443(13) ?
C9 H9A . 0.9500 ?
C10 C15 . 1.400(13) ?
C10 C11 . 1.409(13) ?
C11 C12 . 1.385(14) ?
C11 H11A . 0.9500 ?
C12 C13 . 1.386(14) ?
C12 H12A . 0.9500 ?
C13 C14 . 1.375(14) ?
C14 C15 . 1.375(14) ?
C14 H14A . 0.9500 ?
C15 H15A . 0.9500 ?
